data_1007166
loop_
_publ_author_name
'Averbuch-Pouchot, M T'
'Durif, A'

_publ_section_title
;
Structure of tetracaesium tetrametaphosphate tetrahydrate.
;
_journal_coden_ASTM ACSCEE
_journal_name_full 'Acta Crystallographica C (39,1983-)'
_journal_page_first 131
_journal_page_last 133
_journal_volume 42
_journal_year 1986
_chemical_formula_structural 'Cs4 (P4 O12) (H2 O)4'
_chemical_formula_sum 'Cs4 H8 O16 P4'
_chemical_name_systematic
;
Tetracaesium cyclo-tetraphosphate tetrahydrate
;
_space_group_IT_number 76
_symmetry_cell_setting tetragonal
_symmetry_Int_Tables_number 76
_symmetry_space_group_name_Hall 'P 4w'
_symmetry_space_group_name_H-M 'P 41'
_cell_angle_alpha 90
_cell_angle_beta 90
_cell_angle_gamma 90
_cell_formula_units_Z 4
_cell_length_a 9.466(5)
_cell_length_b 9.466(5)
_cell_length_c 21.933(3)
_cell_volume 1965.3
_refine_ls_R_factor_all 0.035
_cod_original_formula_sum 'H8 Cs4 O16 P4'
_cod_database_code 1007166

loop_
_symmetry_equiv_pos_as_xyz
x,y,z
-x,-y,1/2+z
-y,x,1/4+z
y,-x,3/4+z

loop_
_atom_site_label
_atom_site_type_symbol
_atom_site_symmetry_multiplicity
_atom_site_Wyckoff_symbol
_atom_site_fract_x
_atom_site_fract_y
_atom_site_fract_z
_atom_site_occupancy
_atom_site_attached_hydrogens
_atom_site_calc_flag
Cs1 Cs1+ 4 a 0.4821(1) 0.1962(1) 0. 1. 0 d
Cs2 Cs1+ 4 a 0.4515(1) 0.3128(1) 0.50468(7) 1. 0 d
Cs3 Cs1+ 4 a 0.0867(1) 0.2556(1) 0.08807(7) 1. 0 d
Cs4 Cs1+ 4 a 0.2354(1) 0.0202(1) 0.33618(7) 1. 0 d
P1 P5+ 4 a 0.1983(5) 0.6275(5) 0.4270(2) 1. 0 d
P2 P5+ 4 a 0.3510(5) 0.9431(5) 0.1640(2) 1. 0 d
P3 P5+ 4 a 0.4922(5) 0.2178(5) 0.1793(2) 1. 0 d
P4 P5+ 4 a 0.9207(5) 0.7679(5) 0.4100(2) 1. 0 d
O1 O2- 4 a 0.730(1) 0.412(1) 0.9845(7) 1. 0 d
O2 O2- 4 a 0.277(1) 0.709(1) 0.3806(7) 1. 0 d
O3 O2- 4 a 0.493(1) 0.865(1) 0.1414(6) 1. 0 d
O4 O2- 4 a 0.710(1) 0.943(1) 0.1971(6) 1. 0 d
O5 O2- 4 a 0.274(1) 0.858(1) 0.2107(7) 1. 0 d
O6 O2- 4 a 0.280(2) -0.010(1) 0.1076(7) 1. 0 d
O7 O2- 4 a 0.926(1) 0.413(1) 0.4514(6) 1. 0 d
O8 O2- 4 a 0.404(1) 0.298(1) 0.1359(7) 1. 0 d
O9 O2- 4 a 0.541(2) 0.287(1) 0.2356(7) 1. 0 d
O10 O2- 4 a 0.839(1) 0.035(1) 0.1025(6) 1. 0 d
O11 O2- 4 a 0.846(1) 0.165(1) 0.2065(7) 1. 0 d
O12 O2- 4 a 0.624(1) 0.156(1) 0.1395(6) 1. 0 d
O13 O2- 4 a 0.525(2) 0.834(2) 0.3509(7) 1. 2 d
O14 O2- 4 a 0.446(2) 0.285(2) 0.3524(7) 1. 2 d
O15 O2- 4 a 0.721(2) 0.103(2) 0.4921(8) 1. 2 d
O16 O2- 4 a 0.734(2) 0.982(2) 0.9883(8) 1. 2 d

loop_
_atom_type_symbol
_atom_type_oxidation_number
Cs1+ 1.000
P5+ 5.000
O2- -2.000
H1+ 1.000
